data_1576626
loop_
_publ_author_name
'Redl, Samuel'
'Halas, Simon'
'Monkowius, Uwe'
'Topf, Christoph'

_publ_section_title
;
 Exploring the bimodal nature of a nickel-based catalytic system for the
 hydrogenation of alkenes and polycyclic aromatic hydrocarbons
;
_journal_issue 4
_journal_name_full 'Catalysis Science &amp; Technology'
_journal_page_first 1238
_journal_page_last 1249
_journal_paper_doi 10.1039/D5CY01341K
_journal_volume 16
_journal_year 2026
_chemical_formula_sum 'C37 H53 Cl N2 Ni'
_chemical_formula_weight 619.97
_space_group_crystal_system monoclinic
_space_group_IT_number 9
_space_group_name_Hall 'C -2yc'
_space_group_name_H-M_alt 'C 1 c 1'
_atom_sites_solution_hydrogens geom
_audit_update_record
;
2025-10-04 deposited with the CCDC.	2026-01-08 downloaded from the CCDC.
;
_cell_angle_alpha 90
_cell_angle_beta 92.9820(10)
_cell_angle_gamma 90
_cell_formula_units_Z 4
_cell_length_a 12.0486(4)
_cell_length_b 31.6028(10)
_cell_length_c 10.6772(3)
_cell_measurement_reflns_used 9842
_cell_measurement_temperature 296.(2)
_cell_measurement_theta_max 21.9374
_cell_measurement_theta_min 2.5678
_cell_volume 4060.0(2)
_computing_cell_refinement 'SAINT V8.40B (Bruker AXS LLC, 2019)'
_computing_data_collection 'Bruker Instrument Service vV6.2.15'
_computing_data_reduction 'SAINT V8.40B (Bruker AXS LLC, 2019)'
_computing_molecular_graphics 'shelXle (C.B. Huebschle, rev 1328)'
_computing_structure_refinement 'SHELXL-2019/1 (Sheldrick, 2019)'
_computing_structure_solution 'XT, VERSION 2018/2'
_diffrn_ambient_temperature 296.(2)
_diffrn_detector_area_resol_mean 7.3910
_diffrn_measured_fraction_theta_full 0.997
_diffrn_measured_fraction_theta_max 0.997
_diffrn_measurement_device_type 'Bruker D8 Quest Eco'
_diffrn_measurement_method '\f and \w scans'
_diffrn_radiation_probe x-ray
_diffrn_radiation_type MoKa
_diffrn_radiation_wavelength 0.71073
_diffrn_reflns_av_R_equivalents 0.0675
_diffrn_reflns_av_unetI/netI 0.0586
_diffrn_reflns_limit_h_max 14
_diffrn_reflns_limit_h_min -14
_diffrn_reflns_limit_k_max 37
_diffrn_reflns_limit_k_min -37
_diffrn_reflns_limit_l_max 12
_diffrn_reflns_limit_l_min -12
_diffrn_reflns_number 89288
_diffrn_reflns_theta_full 25.04
_diffrn_reflns_theta_max 25.04
_diffrn_reflns_theta_min 2.57
_diffrn_source_current 20.0
_diffrn_source_power 1.00
_diffrn_source_voltage 50
_exptl_absorpt_coefficient_mu 0.566
_exptl_absorpt_correction_T_max 0.96
_exptl_absorpt_correction_T_min 0.91
_exptl_absorpt_correction_type multi-scan
_exptl_absorpt_process_details
;
Krause, L., Herbst-Irmer, R., Sheldrick, G. M., Stalke, D. (2015).
"Comparison of silver and molybdenum microfocus X-ray sources for
single-crystal structure determination"
J. Appl. Cryst. 48, 3-10.
doi:10.1107/S1600576714022985
;
_exptl_crystal_colour 'intense red'
_exptl_crystal_density_diffrn 1.014
_exptl_crystal_density_method 'not measured'
_exptl_crystal_description plate
_exptl_crystal_F_000 1336
_exptl_crystal_recrystallization_method 'Re-crystallisation from solvent: toluene'
_exptl_crystal_size_max 0.283
_exptl_crystal_size_mid 0.205
_exptl_crystal_size_min 0.079
_refine_diff_density_max 0.385
_refine_diff_density_min -0.329
_refine_ls_abs_structure_details
;

Refined as an inversion twin.
;
_refine_ls_abs_structure_Flack 0.07(3)
_refine_ls_extinction_method none
_refine_ls_goodness_of_fit_ref 0.989
_refine_ls_hydrogen_treatment constr
_refine_ls_matrix_type full
_refine_ls_number_parameters 366
_refine_ls_number_reflns 7161
_refine_ls_number_restraints 2
_refine_ls_restrained_S_all 0.989
_refine_ls_R_factor_all 0.0825
_refine_ls_R_factor_gt 0.0528
_refine_ls_shift/su_max 0.001
_refine_ls_shift/su_mean 0.000
_refine_ls_structure_factor_coef Fsqd
_refine_ls_weighting_details 'w=1/[\s^2^(Fo^2^)+(0.0991P)^2^] where P=(Fo^2^+2Fc^2^)/3'
_refine_ls_weighting_scheme calc
_refine_ls_wR_factor_gt 0.1373
_refine_ls_wR_factor_ref 0.1479
_reflns_Friedel_coverage 0.993
_reflns_Friedel_fraction_full 0.995
_reflns_Friedel_fraction_max 0.995
_reflns_number_gt 4999
_reflns_number_total 7161
_reflns_threshold_expression 'I > 2\s(I)'
_cod_data_source_file d5cy01341k2.cif
_cod_data_source_block SR2675
_cod_database_code 1576626

loop_
_space_group_symop_operation_xyz
'x, y, z'
'x, -y, z+1/2'
'x+1/2, y+1/2, z'
'x+1/2, -y+1/2, z+1/2'

loop_
_atom_site_type_symbol
_atom_site_label
_atom_site_fract_x
_atom_site_fract_y
_atom_site_fract_z
_atom_site_U_iso_or_equiv
_atom_site_adp_type
_atom_site_calc_flag
_atom_site_refinement_flags_adp
_atom_site_refinement_flags_occupancy
_atom_site_refinement_flags_posn
_atom_site_occupancy
_atom_site_disorder_assembly
_atom_site_disorder_group
Ni Ni1 0.39469(7) 0.63487(2) 0.62158(7) 0.0484(3) Uani d . . . 1 . .
Cl Cl1 0.47626(16) 0.66011(7) 0.79547(16) 0.0756(6) Uani d . . . 1 . .
N N1 0.5020(4) 0.70037(15) 0.4776(4) 0.0425(12) Uani d . . . 1 . .
N N2 0.6107(5) 0.64609(16) 0.5176(5) 0.0436(13) Uani d . . . 1 . .
C C7 0.6457(6) 0.6025(2) 0.5265(7) 0.0523(17) Uani d . . . 1 . .
C C2 0.6256(7) 0.5766(2) 0.4174(8) 0.069(2) Uani d . . . 1 . .
C C3 0.6632(10) 0.5347(3) 0.4275(11) 0.101(3) Uani d . . . 1 . .
H H3 0.648982 0.516194 0.360879 0.121000 Uiso calc U . R 1 . .
C C4 0.7218(9) 0.5200(3) 0.5361(12) 0.096(3) Uani d . . . 1 . .
H H4 0.747497 0.492294 0.539247 0.115000 Uiso calc U . R 1 . .
C C5 0.7415(8) 0.5458(3) 0.6364(11) 0.090(3) Uani d . . . 1 . .
H H5 0.778968 0.535325 0.708184 0.109000 Uiso calc U . R 1 . .
C C6 0.7056(6) 0.5885(2) 0.6330(7) 0.0591(19) Uani d . . . 1 . .
C C1 0.5023(5) 0.66003(19) 0.5222(5) 0.0410(15) Uani d . . . 1 . .
C C8 0.6129(5) 0.7149(2) 0.4439(7) 0.0546(17) Uani d . . . 1 . .
H H8A 0.632795 0.741395 0.485121 0.066000 Uiso calc U . R 1 . .
H H8B 0.616389 0.718406 0.353927 0.066000 Uiso calc U . R 1 . .
C C9 0.6866(5) 0.6795(2) 0.4911(7) 0.0545(17) Uani d . . . 1 . .
H H9A 0.736975 0.670889 0.427922 0.065000 Uiso calc U . R 1 . .
H H9B 0.729750 0.687925 0.566280 0.065000 Uiso calc U . R 1 . .
C C10 0.5729(8) 0.5927(3) 0.2963(8) 0.087(3) Uani d . . . 1 . .
H H10 0.515343 0.613249 0.315612 0.104000 Uiso calc U . R 1 . .
C C11 0.5225(11) 0.5602(4) 0.2165(11) 0.126(4) Uani d . . . 1 . .
H H11A 0.473319 0.573008 0.153924 0.190000 Uiso calc U . R 1 . .
H H11B 0.481343 0.541049 0.266323 0.190000 Uiso calc U . R 1 . .
H H11C 0.579580 0.544826 0.176294 0.190000 Uiso calc U . R 1 . .
C C12 0.7357(7) 0.6166(3) 0.7403(7) 0.076(2) Uani d . . . 1 . .
H H12 0.690493 0.642284 0.730913 0.092000 Uiso calc U . R 1 . .
C C13 0.8596(10) 0.6298(4) 0.7398(11) 0.1078(17) Uani d . . . 1 . .
H H13A 0.875253 0.650343 0.804495 0.162000 Uiso calc U . R 1 . .
H H13B 0.874351 0.641850 0.659789 0.162000 Uiso calc U . R 1 . .
H H13C 0.905782 0.605384 0.754655 0.162000 Uiso calc U . R 1 . .
C C14 0.2785(6) 0.6032(3) 0.5108(7) 0.070(2) Uani d . . . 1 . .
C C15 0.2133(6) 0.6335(2) 0.5765(8) 0.063(2) Uani d . . . 1 . .
C C16 0.2320(7) 0.6244(3) 0.7023(8) 0.064(2) Uani d . . . 1 . .
C C17 0.3024(7) 0.5866(3) 0.7152(8) 0.069(2) Uani d . . . 1 . .
C C18 0.3241(7) 0.5731(3) 0.5998(10) 0.080(2) Uani d . . . 1 . .
C C19 0.2702(11) 0.5996(5) 0.3679(9) 0.138(5) Uani d . . . 1 . .
H H19A 0.276287 0.570442 0.344182 0.207000 Uiso calc U . R 1 . .
H H19B 0.329255 0.615519 0.333381 0.207000 Uiso calc U . R 1 . .
H H19C 0.199942 0.610623 0.336374 0.207000 Uiso calc U . R 1 . .
C C20 0.4064(5) 0.7258(2) 0.4476(6) 0.0464(15) Uani d . . . 1 . .
C C21 0.3688(6) 0.7535(2) 0.5376(6) 0.0541(18) Uani d . . . 1 . .
C C22 0.2765(6) 0.7781(2) 0.5072(8) 0.070(2) Uani d . . . 1 . .
H H22 0.251905 0.797284 0.565795 0.085000 Uiso calc U . R 1 . .
C C23 0.2207(7) 0.7750(3) 0.3927(8) 0.074(2) Uani d . . . 1 . .
H H23 0.155834 0.790339 0.375883 0.089000 Uiso calc U . R 1 . .
C C24 0.2609(7) 0.7491(3) 0.3034(7) 0.072(2) Uani d . . . 1 . .
H H24 0.224245 0.747822 0.224666 0.086000 Uiso calc U . R 1 . .
C C25 0.3550(6) 0.7247(2) 0.3274(6) 0.0580(18) Uani d . . . 1 . .
C C26 0.6574(15) 0.6146(5) 0.2187(11) 0.150(6) Uani d . . . 1 . .
H H26A 0.622389 0.623525 0.140279 0.226000 Uiso calc U . R 1 . .
H H26B 0.716887 0.595430 0.203288 0.226000 Uiso calc U . R 1 . .
H H26C 0.686591 0.638905 0.263424 0.226000 Uiso calc U . R 1 . .
C C27 0.7124(10) 0.5965(4) 0.8671(10) 0.1078(17) Uani d . . . 1 . .
H H27A 0.747439 0.612995 0.933517 0.162000 Uiso calc U . R 1 . .
H H27B 0.741513 0.568217 0.870339 0.162000 Uiso calc U . R 1 . .
H H27C 0.633658 0.595706 0.876856 0.162000 Uiso calc U . R 1 . .
C C28 0.1423(7) 0.6672(3) 0.5186(11) 0.099(3) Uani d . . . 1 . .
H H28A 0.074759 0.654931 0.483325 0.148000 Uiso calc U . R 1 . .
H H28B 0.181096 0.680904 0.453681 0.148000 Uiso calc U . R 1 . .
H H28C 0.124891 0.687549 0.581373 0.148000 Uiso calc U . R 1 . .
C C29 0.1830(9) 0.6484(4) 0.8063(10) 0.107(3) Uani d . . . 1 . .
H H29A 0.148986 0.628922 0.861805 0.160000 Uiso calc U . R 1 . .
H H29B 0.127879 0.667701 0.772148 0.160000 Uiso calc U . R 1 . .
H H29C 0.240415 0.663883 0.851878 0.160000 Uiso calc U . R 1 . .
C C30 0.3376(11) 0.5657(5) 0.8338(12) 0.141(5) Uani d . . . 1 . .
H H30A 0.274589 0.562359 0.884417 0.211000 Uiso calc U . R 1 . .
H H30B 0.392768 0.582753 0.878044 0.211000 Uiso calc U . R 1 . .
H H30C 0.368344 0.538462 0.816492 0.211000 Uiso calc U . R 1 . .
C C31 0.3854(11) 0.5319(3) 0.5709(12) 0.126(5) Uani d . . . 1 . .
H H31A 0.381671 0.512832 0.640695 0.189000 Uiso calc U . R 1 . .
H H31B 0.461732 0.538036 0.556780 0.189000 Uiso calc U . R 1 . .
H H31C 0.351046 0.518937 0.497335 0.189000 Uiso calc U . R 1 . .
C C32 0.4349(7) 0.7613(3) 0.6617(7) 0.071(2) Uani d . . . 1 . .
H H32 0.490520 0.738840 0.673148 0.085000 Uiso calc U . R 1 . .
C C33 0.3596(9) 0.7603(4) 0.7743(10) 0.1078(17) Uani d . . . 1 . .
H H33A 0.394904 0.775382 0.843438 0.162000 Uiso calc U . R 1 . .
H H33B 0.347487 0.731439 0.798399 0.162000 Uiso calc U . R 1 . .
H H33C 0.289592 0.773321 0.751024 0.162000 Uiso calc U . R 1 . .
C C34 0.4097(8) 0.7018(3) 0.2193(7) 0.078(2) Uani d . . . 1 . .
H H34 0.461577 0.680418 0.254250 0.094000 Uiso calc U . R 1 . .
C C35 0.3187(10) 0.6792(4) 0.1301(9) 0.116(4) Uani d . . . 1 . .
H H35A 0.353233 0.657623 0.082315 0.173000 Uiso calc U . R 1 . .
H H35B 0.284283 0.699691 0.074217 0.173000 Uiso calc U . R 1 . .
H H35C 0.263297 0.666632 0.179867 0.173000 Uiso calc U . R 1 . .
C C36 0.4978(10) 0.8046(4) 0.6493(10) 0.1078(17) Uani d . . . 1 . .
H H36A 0.545120 0.809237 0.723079 0.162000 Uiso calc U . R 1 . .
H H36B 0.444641 0.827139 0.640186 0.162000 Uiso calc U . R 1 . .
H H36C 0.541899 0.803730 0.577019 0.162000 Uiso calc U . R 1 . .
C C37 0.4745(8) 0.7338(4) 0.1399(8) 0.102(3) Uani d . . . 1 . .
H H37A 0.520326 0.718701 0.084213 0.153000 Uiso calc U . R 1 . .
H H37B 0.520481 0.751355 0.194748 0.153000 Uiso calc U . R 1 . .
H H37C 0.422744 0.751255 0.091922 0.153000 Uiso calc U . R 1 . .

loop_
_atom_site_aniso_label
_atom_site_aniso_U_11
_atom_site_aniso_U_22
_atom_site_aniso_U_33
_atom_site_aniso_U_12
_atom_site_aniso_U_13
_atom_site_aniso_U_23
Ni1 0.0459(4) 0.0547(5) 0.0448(4) -0.0072(5) 0.0044(3) 0.0003(4)
Cl1 0.0592(11) 0.1171(17) 0.0505(9) -0.0204(11) 0.0039(8) -0.0132(10)
N1 0.044(3) 0.042(3) 0.041(3) 0.004(2) 0.002(2) 0.006(2)
N2 0.047(3) 0.040(3) 0.045(3) 0.005(3) 0.013(2) -0.002(2)
C7 0.052(4) 0.044(4) 0.062(4) 0.006(3) 0.021(3) 0.004(3)
C2 0.073(5) 0.053(5) 0.084(5) 0.005(4) 0.028(4) -0.014(4)
C3 0.129(8) 0.056(6) 0.120(8) 0.010(6) 0.035(7) -0.030(5)
C4 0.098(7) 0.056(5) 0.136(9) 0.023(5) 0.022(7) 0.001(6)
C5 0.079(6) 0.074(6) 0.121(8) 0.017(5) 0.021(5) 0.016(6)
C6 0.051(4) 0.045(4) 0.082(5) 0.013(3) 0.011(4) 0.009(4)
C1 0.046(4) 0.046(4) 0.031(3) -0.001(3) 0.000(3) -0.009(3)
C8 0.048(4) 0.052(4) 0.064(4) -0.003(3) 0.005(3) 0.008(3)
C9 0.039(4) 0.055(4) 0.069(4) -0.003(3) 0.006(3) 0.008(3)
C10 0.103(7) 0.087(6) 0.070(5) 0.003(5) 0.003(5) -0.022(5)
C11 0.147(10) 0.126(9) 0.105(8) 0.001(8) 0.004(7) -0.063(7)
C12 0.077(6) 0.087(6) 0.065(5) 0.029(5) 0.007(4) 0.021(4)
C13 0.107(4) 0.118(4) 0.097(4) 0.024(3) -0.005(3) -0.003(3)
C14 0.061(5) 0.082(5) 0.068(5) -0.016(4) 0.000(4) -0.009(4)
C15 0.049(4) 0.068(5) 0.072(5) -0.018(4) 0.001(4) -0.001(4)
C16 0.056(5) 0.075(5) 0.063(5) -0.022(4) 0.011(4) 0.000(4)
C17 0.057(5) 0.072(5) 0.079(5) -0.006(4) 0.002(4) 0.026(4)
C18 0.067(5) 0.058(5) 0.115(8) -0.009(4) 0.013(5) 0.007(5)
C19 0.141(11) 0.204(14) 0.069(6) -0.061(10) 0.005(6) -0.038(7)
C20 0.048(4) 0.045(4) 0.047(3) 0.001(3) 0.004(3) 0.008(3)
C21 0.047(4) 0.063(4) 0.053(4) 0.003(4) 0.006(3) -0.002(4)
C22 0.060(5) 0.068(5) 0.084(6) 0.028(4) 0.010(4) 0.012(4)
C23 0.064(5) 0.075(6) 0.083(6) 0.026(4) 0.007(4) 0.024(4)
C24 0.063(5) 0.084(5) 0.067(5) 0.005(4) -0.012(4) 0.017(4)
C25 0.061(5) 0.065(5) 0.048(4) -0.005(4) -0.001(3) 0.010(3)
C26 0.236(18) 0.140(10) 0.076(7) -0.044(11) 0.014(9) -0.014(7)
C27 0.107(4) 0.118(4) 0.097(4) 0.024(3) -0.005(3) -0.003(3)
C28 0.056(5) 0.106(7) 0.132(8) -0.003(5) -0.019(5) 0.040(6)
C29 0.076(6) 0.166(10) 0.081(6) -0.031(6) 0.026(5) -0.019(7)
C30 0.149(11) 0.150(11) 0.124(9) -0.022(9) 0.006(8) 0.085(9)
C31 0.133(9) 0.057(5) 0.191(14) -0.009(6) 0.044(10) -0.011(6)
C32 0.081(6) 0.066(5) 0.065(5) 0.020(4) 0.000(4) -0.012(4)
C33 0.107(4) 0.118(4) 0.097(4) 0.024(3) -0.005(3) -0.003(3)
C34 0.090(6) 0.097(6) 0.047(4) 0.017(5) -0.009(4) 0.001(4)
C35 0.109(8) 0.161(10) 0.073(6) -0.007(7) -0.032(6) -0.025(6)
C36 0.107(4) 0.118(4) 0.097(4) 0.024(3) -0.005(3) -0.003(3)
C37 0.084(6) 0.163(10) 0.060(5) 0.000(6) 0.006(4) 0.027(6)

loop_
_atom_type_symbol
_atom_type_description
_atom_type_scat_dispersion_real
_atom_type_scat_dispersion_imag
_atom_type_scat_source
C C 0.0033 0.0016 'International Tables Vol C Tables 4.2.6.8 and 6.1.1.4'
H H 0.0000 0.0000 'International Tables Vol C Tables 4.2.6.8 and 6.1.1.4'
Cl Cl 0.1484 0.1585 'International Tables Vol C Tables 4.2.6.8 and 6.1.1.4'
Ni Ni 0.3393 1.1124 'International Tables Vol C Tables 4.2.6.8 and 6.1.1.4'
N N 0.0061 0.0033 'International Tables Vol C Tables 4.2.6.8 and 6.1.1.4'

loop_
_geom_angle_atom_site_label_1
_geom_angle_atom_site_label_2
_geom_angle_atom_site_label_3
_geom_angle_site_symmetry_1
_geom_angle_site_symmetry_3
_geom_angle
_geom_angle_publ_flag
C1 Ni1 C14 . . 110.4(3) ?
C1 Ni1 C18 . . 127.1(3) ?
C14 Ni1 C18 . . 40.0(3) ?
C1 Ni1 C17 . . 159.9(3) ?
C14 Ni1 C17 . . 64.5(3) ?
C18 Ni1 C17 . . 36.4(3) ?
C1 Ni1 Cl1 . . 91.83(17) ?
C14 Ni1 Cl1 . . 157.7(2) ?
C18 Ni1 Cl1 . . 125.4(3) ?
C17 Ni1 Cl1 . . 94.8(3) ?
C1 Ni1 C16 . . 158.4(3) ?
C14 Ni1 C16 . . 63.8(3) ?
C18 Ni1 C16 . . 63.2(3) ?
C17 Ni1 C16 . . 39.2(3) ?
Cl1 Ni1 C16 . . 95.2(2) ?
C1 Ni1 C15 . . 125.7(3) ?
C14 Ni1 C15 . . 39.3(3) ?
C18 Ni1 C15 . . 64.9(3) ?
C17 Ni1 C15 . . 64.0(3) ?
Cl1 Ni1 C15 . . 125.6(2) ?
C16 Ni1 C15 . . 36.4(3) ?
C1 N1 C20 . . 126.4(5) ?
C1 N1 C8 . . 113.0(5) ?
C20 N1 C8 . . 120.0(5) ?
C1 N2 C9 . . 112.7(5) ?
C1 N2 C7 . . 125.2(5) ?
C9 N2 C7 . . 122.0(5) ?
C6 C7 C2 . . 122.9(6) ?
C6 C7 N2 . . 119.7(6) ?
C2 C7 N2 . . 117.0(6) ?
C3 C2 C7 . . 115.8(8) ?
C3 C2 C10 . . 120.5(8) ?
C7 C2 C10 . . 123.6(7) ?
C2 C3 C4 . . 121.5(9) ?
C5 C4 C3 . . 120.9(8) ?
C4 C5 C6 . . 120.7(10) ?
C7 C6 C5 . . 118.0(8) ?
C7 C6 C12 . . 122.6(6) ?
C5 C6 C12 . . 119.3(8) ?
N1 C1 N2 . . 105.8(5) ?
N1 C1 Ni1 . . 126.9(4) ?
N2 C1 Ni1 . . 124.2(4) ?
N1 C8 C9 . . 102.4(5) ?
N2 C9 C8 . . 104.1(5) ?
C11 C10 C2 . . 114.3(9) ?
C11 C10 C26 . . 106.1(9) ?
C2 C10 C26 . . 111.1(9) ?
C6 C12 C27 . . 112.7(8) ?
C6 C12 C13 . . 110.9(8) ?
C27 C12 C13 . . 109.6(8) ?
C18 C14 C15 . . 108.6(7) ?
C18 C14 C19 . . 127.9(10) ?
C15 C14 C19 . . 121.7(9) ?
C18 C14 Ni1 . . 73.4(5) ?
C15 C14 Ni1 . . 76.6(4) ?
C19 C14 Ni1 . . 128.4(7) ?
C16 C15 C14 . . 105.6(7) ?
C16 C15 C28 . . 128.1(9) ?
C14 C15 C28 . . 126.3(8) ?
C16 C15 Ni1 . . 71.5(5) ?
C14 C15 Ni1 . . 64.0(4) ?
C28 C15 Ni1 . . 128.3(5) ?
C15 C16 C17 . . 108.9(8) ?
C15 C16 C29 . . 124.6(9) ?
C17 C16 C29 . . 126.4(9) ?
C15 C16 Ni1 . . 72.1(4) ?
C17 C16 Ni1 . . 68.8(4) ?
C29 C16 Ni1 . . 127.6(6) ?
C18 C17 C16 . . 108.2(7) ?
C18 C17 C30 . . 125.9(10) ?
C16 C17 C30 . . 125.8(10) ?
C18 C17 Ni1 . . 70.8(5) ?
C16 C17 Ni1 . . 72.0(4) ?
C30 C17 Ni1 . . 125.6(7) ?
C17 C18 C14 . . 108.1(7) ?
C17 C18 C31 . . 124.9(9) ?
C14 C18 C31 . . 127.0(9) ?
C17 C18 Ni1 . . 72.8(5) ?
C14 C18 Ni1 . . 66.6(4) ?
C31 C18 Ni1 . . 127.1(7) ?
C21 C20 C25 . . 120.4(6) ?
C21 C20 N1 . . 119.1(6) ?
C25 C20 N1 . . 120.4(6) ?
C22 C21 C20 . . 118.6(7) ?
C22 C21 C32 . . 119.2(7) ?
C20 C21 C32 . . 121.7(6) ?
C23 C22 C21 . . 121.3(7) ?
C24 C23 C22 . . 119.5(7) ?
C23 C24 C25 . . 121.5(7) ?
C24 C25 C20 . . 118.4(7) ?
C24 C25 C34 . . 120.1(6) ?
C20 C25 C34 . . 121.0(6) ?
C21 C32 C33 . . 111.7(7) ?
C21 C32 C36 . . 107.4(7) ?
C33 C32 C36 . . 112.9(8) ?
C25 C34 C37 . . 110.4(8) ?
C25 C34 C35 . . 110.6(8) ?
C37 C34 C35 . . 108.5(7) ?

loop_
_geom_bond_atom_site_label_1
_geom_bond_atom_site_label_2
_geom_bond_site_symmetry_2
_geom_bond_distance
_geom_bond_publ_flag
Ni1 C1 . 1.893(6) ?
Ni1 C14 . 2.046(7) ?
Ni1 C18 . 2.138(8) ?
Ni1 C17 . 2.163(8) ?
Ni1 Cl1 . 2.2044(19) ?
Ni1 C16 . 2.207(8) ?
Ni1 C15 . 2.214(8) ?
N1 C1 . 1.361(8) ?
N1 C20 . 1.427(8) ?
N1 C8 . 1.475(8) ?
N2 C1 . 1.382(8) ?
N2 C9 . 1.436(9) ?
N2 C7 . 1.444(8) ?
C7 C6 . 1.387(10) ?
C7 C2 . 1.433(11) ?
C2 C3 . 1.402(13) ?
C2 C10 . 1.500(13) ?
C3 C4 . 1.404(14) ?
C4 C5 . 1.356(15) ?
C5 C6 . 1.416(11) ?
C6 C12 . 1.480(12) ?
C8 C9 . 1.498(10) ?
C10 C11 . 1.448(13) ?
C10 C26 . 1.514(17) ?
C12 C27 . 1.535(14) ?
C12 C13 . 1.550(15) ?
C14 C18 . 1.435(12) ?
C14 C15 . 1.443(11) ?
C14 C19 . 1.528(13) ?
C15 C16 . 1.382(12) ?
C15 C28 . 1.480(12) ?
C16 C17 . 1.468(13) ?
C16 C29 . 1.490(14) ?
C17 C18 . 1.343(13) ?
C17 C30 . 1.471(13) ?
C18 C31 . 1.537(13) ?
C20 C21 . 1.392(10) ?
C20 C25 . 1.396(9) ?
C21 C22 . 1.383(10) ?
C21 C32 . 1.530(10) ?
C22 C23 . 1.368(12) ?
C23 C24 . 1.364(12) ?
C24 C25 . 1.385(11) ?
C25 C34 . 1.540(11) ?
C32 C33 . 1.544(13) ?
C32 C36 . 1.571(15) ?
C34 C37 . 1.557(14) ?
C34 C35 . 1.584(13) ?
